data_2239244
loop_
_publ_author_name
'Schwarzer, Anke'
'Kroke, Edwin'

_publ_section_title
;
 5,8-Bis[bis(pyridin-2-yl)amino]-1,3,4,6,7,9,9b-heptaazaphenalen-2(1<i>H</i>)-one
 dimethyl sulfoxide monosolvate dihydrate
;
_journal_coeditor_code SU2711
_journal_issue 4
_journal_name_full 'Acta Crystallographica Section E'
_journal_page_first o456
_journal_page_last o457
_journal_paper_doi 10.1107/S1600536814005698
_journal_volume 70
_journal_year 2014
_chemical_formula_iupac 'C26 H17 N13 O, C2 H6 O S, 2H2 O'
_chemical_formula_moiety 'C26 H17 N13 O, C2 H6 O S, 2(H2 O)'
_chemical_formula_sum 'C28 H27 N13 O4 S'
_chemical_formula_weight 641.69
_chemical_name_common
;
5,8-Bis(dipyridin-2-ylamino)-<i>s</i>-heptazin-2-one dimethyl sulfoxide
monosolvate dihydrate
;
_chemical_name_systematic
'5,8-Bis[bis(pyridin-2-yl)amino]-1,3,4,6,7,9,9b-heptaazaphenalen-2(1<i>H</i>)-one dimethyl sulfoxide monosolvate dihydrate'
_space_group_IT_number 2
_symmetry_cell_setting triclinic
_symmetry_space_group_name_Hall '-P 1'
_symmetry_space_group_name_H-M 'P -1'
_atom_sites_solution_hydrogens geom
_atom_sites_solution_primary direct
_atom_sites_solution_secondary difmap
_audit_creation_method SHELXL-97
_cell_angle_alpha 68.4880(10)
_cell_angle_beta 86.5370(10)
_cell_angle_gamma 86.6930(10)
_cell_formula_units_Z 2
_cell_length_a 10.6534(2)
_cell_length_b 11.6791(2)
_cell_length_c 12.5591(2)
_cell_measurement_reflns_used 852
_cell_measurement_temperature 100(2)
_cell_measurement_theta_max 25.18
_cell_measurement_theta_min 2.53
_cell_volume 1450.06(4)
_computing_cell_refinement 'SAINT (Bruker, 2007)'
_computing_data_collection 'SMART (Bruker, 2007)'
_computing_data_reduction 'SAINT (Bruker, 2007)'
_computing_molecular_graphics 'SHELXTL (Sheldrick, 2008)'
_computing_publication_material 'SHELXTL (Sheldrick, 2008)'
_computing_structure_refinement 'SHELXL97 (Sheldrick, 2008)'
_computing_structure_solution 'SHELXS97 (Sheldrick, 2008)'
_diffrn_ambient_temperature 100(2)
_diffrn_measured_fraction_theta_full 0.995
_diffrn_measured_fraction_theta_max 0.995
_diffrn_measurement_device_type 'Bruker SMART CCD area-detector'
_diffrn_measurement_method 'phi and omega scans'
_diffrn_radiation_monochromator graphite
_diffrn_radiation_source 'fine-focus sealed tube'
_diffrn_radiation_type MoK\a
_diffrn_radiation_wavelength 0.71073
_diffrn_reflns_av_R_equivalents 0.0426
_diffrn_reflns_av_sigmaI/netI 0.0415
_diffrn_reflns_limit_h_max 13
_diffrn_reflns_limit_h_min -13
_diffrn_reflns_limit_k_max 14
_diffrn_reflns_limit_k_min -14
_diffrn_reflns_limit_l_max 15
_diffrn_reflns_limit_l_min -15
_diffrn_reflns_number 22692
_diffrn_reflns_theta_full 26.00
_diffrn_reflns_theta_max 26.00
_diffrn_reflns_theta_min 2.54
_exptl_absorpt_coefficient_mu 0.173
_exptl_absorpt_correction_type none
_exptl_crystal_colour colourless
_exptl_crystal_density_diffrn 1.470
_exptl_crystal_density_method 'not measured'
_exptl_crystal_description prism
_exptl_crystal_F_000 668
_exptl_crystal_size_max 0.26
_exptl_crystal_size_mid 0.25
_exptl_crystal_size_min 0.21
_refine_diff_density_max 0.518
_refine_diff_density_min -0.439
_refine_ls_extinction_method none
_refine_ls_goodness_of_fit_ref 0.967
_refine_ls_hydrogen_treatment mixed
_refine_ls_matrix_type full
_refine_ls_number_parameters 436
_refine_ls_number_reflns 5662
_refine_ls_number_restraints 0
_refine_ls_restrained_S_all 0.967
_refine_ls_R_factor_all 0.0591
_refine_ls_R_factor_gt 0.0393
_refine_ls_shift/su_max 0.003
_refine_ls_shift/su_mean 0.000
_refine_ls_structure_factor_coef Fsqd
_refine_ls_weighting_details 'calc w=1/[\s^2^(Fo^2^)+(0.0704P)^2^+0.3491P] where P=(Fo^2^+2Fc^2^)/3'
_refine_ls_weighting_scheme calc
_refine_ls_wR_factor_gt 0.1047
_refine_ls_wR_factor_ref 0.1152
_reflns_number_gt 4333
_reflns_number_total 5662
_reflns_threshold_expression I>2sigma(I)
_cod_data_source_file su2711sup1.cif
_cod_data_source_block I
_cod_database_code 2239244
_cod_database_fobs_code 2239244

loop_
_symmetry_equiv_pos_site_id
_symmetry_equiv_pos_as_xyz
1 x,y,z
2 -x,-y,-z

loop_
_atom_site_aniso_label
_atom_site_aniso_U_11
_atom_site_aniso_U_22
_atom_site_aniso_U_33
_atom_site_aniso_U_12
_atom_site_aniso_U_13
_atom_site_aniso_U_23
O1 0.0260(8) 0.0294(8) 0.0141(7) 0.0009(6) -0.0024(6) -0.0130(6)
N1 0.0175(9) 0.0177(8) 0.0118(8) 0.0017(7) -0.0016(7) -0.0051(7)
N2 0.0132(8) 0.0155(8) 0.0122(8) 0.0006(6) -0.0010(6) -0.0045(7)
N3 0.0135(8) 0.0145(8) 0.0135(8) 0.0018(6) -0.0001(6) -0.0039(7)
N4 0.0144(8) 0.0143(8) 0.0129(8) 0.0025(6) -0.0001(6) -0.0041(7)
N5 0.0143(8) 0.0163(8) 0.0136(8) 0.0010(6) -0.0004(6) -0.0061(7)
N6 0.0150(8) 0.0192(8) 0.0144(8) -0.0005(7) -0.0002(6) -0.0082(7)
N7 0.0121(8) 0.0132(8) 0.0131(8) 0.0003(6) 0.0000(6) -0.0049(6)
N8 0.0140(8) 0.0143(8) 0.0125(8) 0.0030(6) -0.0034(6) -0.0052(7)
N9 0.0156(8) 0.0158(8) 0.0186(9) 0.0004(6) 0.0015(7) -0.0047(7)
N10 0.0152(8) 0.0188(8) 0.0158(8) 0.0021(7) -0.0017(7) -0.0056(7)
N11 0.0135(8) 0.0155(8) 0.0130(8) 0.0038(6) -0.0002(6) -0.0042(7)
N12 0.0167(8) 0.0166(8) 0.0188(9) 0.0002(7) 0.0007(7) -0.0076(7)
N13 0.0144(8) 0.0222(9) 0.0176(9) 0.0015(7) -0.0013(7) -0.0070(7)
C1 0.0120(9) 0.0193(10) 0.0173(10) -0.0019(7) 0.0014(8) -0.0089(8)
C2 0.0096(9) 0.0153(9) 0.0125(9) -0.0021(7) -0.0009(7) -0.0027(8)
C3 0.0099(9) 0.0142(9) 0.0129(9) -0.0019(7) 0.0000(7) -0.0045(8)
C4 0.0105(9) 0.0160(9) 0.0113(9) -0.0030(7) 0.0019(7) -0.0054(8)
C5 0.0110(9) 0.0139(9) 0.0148(9) -0.0016(7) 0.0016(7) -0.0041(8)
C6 0.0105(9) 0.0132(9) 0.0162(10) -0.0028(7) 0.0020(7) -0.0054(8)
C7 0.0120(9) 0.0154(9) 0.0100(9) 0.0029(7) -0.0004(7) -0.0032(8)
C8 0.0186(10) 0.0212(10) 0.0222(11) 0.0034(8) -0.0032(8) -0.0123(9)
C9 0.0192(11) 0.0367(13) 0.0188(11) 0.0076(9) -0.0075(8) -0.0151(10)
C10 0.0184(11) 0.0302(12) 0.0157(10) 0.0094(9) -0.0029(8) -0.0028(9)
C11 0.0213(11) 0.0158(10) 0.0216(11) 0.0044(8) 0.0016(8) -0.0012(8)
C12 0.0167(10) 0.0109(9) 0.0118(9) 0.0023(7) -0.0017(7) -0.0028(7)
C13 0.0147(9) 0.0153(9) 0.0167(10) 0.0000(7) -0.0006(8) -0.0060(8)
C14 0.0212(11) 0.0245(11) 0.0203(11) -0.0003(8) -0.0053(8) -0.0116(9)
C15 0.0238(11) 0.0249(11) 0.0138(10) 0.0031(8) 0.0016(8) -0.0091(9)
C16 0.0155(10) 0.0210(10) 0.0189(10) 0.0020(8) 0.0002(8) -0.0060(8)
C17 0.0130(9) 0.0180(9) 0.0110(9) 0.0037(7) -0.0024(7) -0.0067(8)
C18 0.0178(10) 0.0145(9) 0.0184(10) 0.0013(8) -0.0003(8) -0.0036(8)
C19 0.0155(10) 0.0264(11) 0.0217(11) -0.0003(8) 0.0053(8) -0.0068(9)
C20 0.0204(11) 0.0247(11) 0.0232(11) 0.0060(9) 0.0008(9) -0.0124(9)
C21 0.0226(11) 0.0156(10) 0.0262(11) 0.0022(8) 0.0004(9) -0.0092(9)
C22 0.0158(10) 0.0114(9) 0.0139(9) 0.0029(7) -0.0016(7) -0.0036(8)
C23 0.0135(9) 0.0152(9) 0.0161(10) 0.0006(7) -0.0025(8) -0.0027(8)
C24 0.0163(10) 0.0180(10) 0.0164(10) -0.0010(8) 0.0029(8) -0.0028(8)
C25 0.0247(11) 0.0168(10) 0.0126(9) 0.0009(8) -0.0023(8) -0.0040(8)
C26 0.0177(10) 0.0246(11) 0.0184(10) 0.0018(8) -0.0043(8) -0.0085(9)
S1 0.0203(3) 0.0196(3) 0.0227(3) 0.0011(2) -0.0009(2) -0.0080(2)
O2 0.0246(8) 0.0193(7) 0.0296(8) -0.0029(6) 0.0004(6) -0.0054(7)
C27 0.0256(12) 0.0258(12) 0.0402(14) -0.0063(9) -0.0084(10) -0.0083(10)
C28 0.0347(13) 0.0281(12) 0.0238(12) -0.0006(10) -0.0074(10) -0.0068(10)
O3 0.0202(8) 0.0246(8) 0.0217(8) -0.0014(7) -0.0065(6) -0.0065(7)
O4 0.0475(11) 0.0263(9) 0.0543(12) 0.0029(8) 0.0038(9) -0.0183(9)

loop_
_atom_site_type_symbol
_atom_site_label
_atom_site_fract_x
_atom_site_fract_y
_atom_site_fract_z
_atom_site_U_iso_or_equiv
_atom_site_thermal_displace_type
_atom_site_calc_flag
_atom_site_refinement_flags
_atom_site_occupancy
O O1 0.05786(13) 0.15490(13) 0.22548(11) 0.0218(4) Uani d . 1.000
N N1 -0.00053(15) 0.25898(15) 0.34166(14) 0.0158(5) Uani d . 1.000
N N2 -0.07731(14) 0.35788(14) 0.46186(13) 0.0138(5) Uani d . 1.000
N N3 -0.03158(14) 0.26735(14) 0.66201(13) 0.0143(5) Uani d . 1.000
N N4 0.10816(14) 0.10167(14) 0.72397(13) 0.0143(5) Uani d . 1.000
N N5 0.19000(14) 0.00471(14) 0.59246(13) 0.0146(5) Uani d . 1.000
N N6 0.12594(15) 0.07445(15) 0.40763(13) 0.0156(5) Uani d . 1.000
N N7 0.04826(14) 0.17601(14) 0.53204(13) 0.0128(5) Uani d . 1.000
N N8 -0.16964(14) 0.43367(14) 0.59394(13) 0.0135(5) Uani d . 1.000
N N9 -0.25278(15) 0.63147(14) 0.50174(14) 0.0173(5) Uani d . 1.000
N N10 -0.31413(15) 0.41777(15) 0.74385(14) 0.0169(5) Uani d . 1.000
N N11 0.26055(14) -0.05485(14) 0.77349(13) 0.0145(5) Uani d . 1.000
N N12 0.34523(15) -0.24585(14) 0.77874(14) 0.0171(5) Uani d . 1.000
N N13 0.35974(15) -0.06482(15) 0.93686(14) 0.0182(5) Uani d . 1.000
C C1 0.06245(17) 0.16025(17) 0.31984(16) 0.0156(6) Uani d . 1.000
C C2 -0.01201(17) 0.26748(17) 0.44541(15) 0.0131(5) Uani d . 1.000
C C3 -0.09001(16) 0.34885(16) 0.57275(15) 0.0124(5) Uani d . 1.000
C C4 0.04141(17) 0.18114(17) 0.64196(15) 0.0125(5) Uani d . 1.000
C C5 0.18183(17) 0.01959(17) 0.69395(16) 0.0136(5) Uani d . 1.000
C C6 0.12277(17) 0.08334(16) 0.50897(16) 0.0133(5) Uani d . 1.000
C C7 -0.25117(17) 0.51484(17) 0.50902(15) 0.0130(5) Uani d . 1.000
C C8 -0.32791(18) 0.47066(19) 0.44910(17) 0.0195(6) Uani d . 1.000
C C9 -0.41163(19) 0.5526(2) 0.37663(18) 0.0236(7) Uani d . 1.000
C C10 -0.41555(19) 0.6745(2) 0.36704(17) 0.0233(6) Uani d . 1.000
C C11 -0.33584(19) 0.70857(18) 0.43081(17) 0.0215(6) Uani d . 1.000
C C12 -0.19442(17) 0.43318(16) 0.70828(16) 0.0136(5) Uani d . 1.000
C C13 -0.10072(18) 0.45271(17) 0.77047(16) 0.0156(5) Uani d . 1.000
C C14 -0.13402(19) 0.45589(19) 0.87735(17) 0.0209(6) Uani d . 1.000
C C15 -0.25851(19) 0.44010(19) 0.91663(17) 0.0205(6) Uani d . 1.000
C C16 -0.34422(19) 0.42104(18) 0.84769(17) 0.0190(6) Uani d . 1.000
C C17 0.35980(17) -0.12526(17) 0.73935(15) 0.0137(5) Uani d . 1.000
C C18 0.46274(18) -0.06784(18) 0.67347(17) 0.0177(6) Uani d . 1.000
C C19 0.55494(19) -0.14012(19) 0.64387(18) 0.0220(6) Uani d . 1.000
C C20 0.54238(19) -0.26591(19) 0.68373(18) 0.0221(6) Uani d . 1.000
C C21 0.43729(19) -0.31484(18) 0.75083(18) 0.0212(6) Uani d . 1.000
C C22 0.25133(18) -0.07091(16) 0.89261(16) 0.0141(5) Uani d . 1.000
C C23 0.13735(18) -0.09643(17) 0.95411(16) 0.0158(5) Uani d . 1.000
C C24 0.13640(18) -0.11568(18) 1.06925(17) 0.0180(6) Uani d . 1.000
C C25 0.24749(19) -0.11014(17) 1.11841(17) 0.0184(6) Uani d . 1.000
C C26 0.35607(19) -0.08504(18) 1.04889(17) 0.0200(6) Uani d . 1.000
S S1 0.32151(5) 0.27219(5) 0.92748(4) 0.0209(2) Uani d . 1.000
O O2 0.32255(14) 0.41053(13) 0.88182(13) 0.0255(4) Uani d . 1.000
C C27 0.1615(2) 0.2350(2) 0.9319(2) 0.0311(7) Uani d . 1.000
C C28 0.3406(2) 0.2251(2) 1.07765(18) 0.0294(7) Uani d . 1.000
O O3 0.13761(14) 0.59490(15) 0.83566(12) 0.0225(5) Uani d . 1.000
O O4 0.71369(19) 0.14203(16) 0.57023(18) 0.0421(6) Uani d . 1.000
H H1N -0.041(2) 0.314(2) 0.286(2) 0.023(6) Uiso d . 1.000
H H8 -0.32310 0.38630 0.45760 0.0230 Uiso c R 1.000
H H9 -0.46580 0.52570 0.33390 0.0280 Uiso c R 1.000
H H10 -0.47200 0.73300 0.31750 0.0280 Uiso c R 1.000
H H11 -0.33960 0.79230 0.42440 0.0260 Uiso c R 1.000
H H13 -0.01630 0.46360 0.74070 0.0190 Uiso c R 1.000
H H14 -0.07260 0.46870 0.92320 0.0250 Uiso c R 1.000
H H15 -0.28420 0.44240 0.98960 0.0250 Uiso c R 1.000
H H16 -0.42930 0.40960 0.87530 0.0230 Uiso c R 1.000
H H18 0.46990 0.01880 0.64920 0.0210 Uiso c R 1.000
H H19 0.62600 -0.10370 0.59670 0.0260 Uiso c R 1.000
H H20 0.60490 -0.31780 0.66530 0.0260 Uiso c R 1.000
H H21 0.42940 -0.40160 0.77880 0.0250 Uiso c R 1.000
H H23 0.06260 -0.10050 0.91830 0.0190 Uiso c R 1.000
H H24 0.06010 -0.13260 1.11440 0.0220 Uiso c R 1.000
H H25 0.24920 -0.12320 1.19760 0.0220 Uiso c R 1.000
H H26 0.43250 -0.08200 1.08280 0.0240 Uiso c R 1.000
H H27A 0.11060 0.27510 0.97690 0.0470 Uiso c R 1.000
H H27B 0.15400 0.14550 0.96750 0.0470 Uiso c R 1.000
H H27C 0.13160 0.26390 0.85380 0.0470 Uiso c R 1.000
H H28A 0.42560 0.24300 1.09130 0.0440 Uiso c R 1.000
H H28B 0.32820 0.13640 1.11420 0.0440 Uiso c R 1.000
H H28C 0.27850 0.26990 1.11000 0.0440 Uiso c R 1.000
H H1O 0.180(3) 0.524(3) 0.847(3) 0.061(10) Uiso d . 1.000
H H2O 0.195(3) 0.650(3) 0.827(2) 0.048(8) Uiso d . 1.000
H H3O 0.767(3) 0.072(3) 0.603(3) 0.059(9) Uiso d . 1.000
H H4O 0.693(3) 0.141(3) 0.492(3) 0.0700 Uiso d . 1.000

loop_
_atom_type_symbol
_atom_type_description
_atom_type_scat_dispersion_real
_atom_type_scat_dispersion_imag
_atom_type_scat_source
C C 0.0033 0.0016 'International Tables Vol C Tables 4.2.6.8 and 6.1.1.4'
H H 0.0000 0.0000 'International Tables Vol C Tables 4.2.6.8 and 6.1.1.4'
N N 0.0061 0.0033 'International Tables Vol C Tables 4.2.6.8 and 6.1.1.4'
O O 0.0106 0.0060 'International Tables Vol C Tables 4.2.6.8 and 6.1.1.4'
S S 0.1246 0.1234 'International Tables Vol C Tables 4.2.6.8 and 6.1.1.4'

loop_
_geom_angle_atom_site_label_1
_geom_angle_atom_site_label_2
_geom_angle_atom_site_label_3
_geom_angle
_geom_angle_publ_flag
C27 S1 C28 98.35(11) no
O2 S1 C27 105.83(10) no
O2 S1 C28 105.64(10) no
H1O O3 H2O 106(3) no
H3O O4 H4O 105(3) no
C1 N1 C2 123.79(17) no
C2 N2 C3 114.65(16) no
C3 N3 C4 116.84(16) no
C4 N4 C5 115.90(16) no
C5 N5 C6 117.09(17) no
C1 N6 C6 120.25(18) no
C2 N7 C6 120.51(16) no
C4 N7 C6 120.49(16) no
C2 N7 C4 118.86(17) no
C7 N8 C12 115.08(15) no
C3 N8 C12 121.72(15) no
C3 N8 C7 122.29(15) no
C7 N9 C11 116.01(17) no
C12 N10 C16 116.68(17) no
C5 N11 C17 119.34(15) no
C17 N11 C22 116.41(15) no
C5 N11 C22 124.25(16) no
C17 N12 C21 116.81(17) no
C22 N13 C26 116.40(17) no
C1 N1 H1N 118.0(16) no
C2 N1 H1N 118.0(16) no
O1 C1 N1 118.93(18) no
N1 C1 N6 117.56(17) no
O1 C1 N6 123.51(19) no
N1 C2 N2 121.13(17) no
N2 C2 N7 122.59(17) no
N1 C2 N7 116.28(18) no
N2 C3 N8 115.78(16) no
N2 C3 N3 127.18(17) no
N3 C3 N8 117.03(16) no
N3 C4 N7 119.27(16) no
N3 C4 N4 120.57(17) no
N4 C4 N7 120.16(18) no
N5 C5 N11 115.28(17) no
N4 C5 N5 127.81(17) no
N4 C5 N11 116.88(17) no
N5 C6 N6 120.51(18) no
N6 C6 N7 121.08(17) no
N5 C6 N7 118.40(17) no
N8 C7 N9 113.94(16) no
N8 C7 C8 121.48(19) no
N9 C7 C8 124.35(18) no
C7 C8 C9 118.0(2) no
C8 C9 C10 119.0(2) no
C9 C10 C11 118.2(2) no
N9 C11 C10 124.3(2) no
N8 C12 N10 113.72(16) no
N10 C12 C13 124.58(18) no
N8 C12 C13 121.64(16) no
C12 C13 C14 117.71(18) no
C13 C14 C15 118.91(19) no
C14 C15 C16 118.59(19) no
N10 C16 C15 123.52(19) no
N11 C17 N12 115.10(16) no
N11 C17 C18 120.63(18) no
N12 C17 C18 124.24(19) no
C17 C18 C19 118.0(2) no
C18 C19 C20 119.03(19) no
C19 C20 C21 118.7(2) no
N12 C21 C20 123.2(2) no
N11 C22 N13 114.59(16) no
N13 C22 C23 124.67(18) no
N11 C22 C23 120.67(17) no
C22 C23 C24 117.56(18) no
C23 C24 C25 119.44(18) no
C24 C25 C26 118.03(18) no
N13 C26 C25 123.90(19) no
C7 C8 H8 121.00 no
C9 C8 H8 121.00 no
C10 C9 H9 120.00 no
C8 C9 H9 120.00 no
C11 C10 H10 121.00 no
C9 C10 H10 121.00 no
C10 C11 H11 118.00 no
N9 C11 H11 118.00 no
C12 C13 H13 121.00 no
C14 C13 H13 121.00 no
C13 C14 H14 121.00 no
C15 C14 H14 121.00 no
C16 C15 H15 121.00 no
C14 C15 H15 121.00 no
N10 C16 H16 118.00 no
C15 C16 H16 118.00 no
C19 C18 H18 121.00 no
C17 C18 H18 121.00 no
C20 C19 H19 121.00 no
C18 C19 H19 120.00 no
C19 C20 H20 121.00 no
C21 C20 H20 121.00 no
C20 C21 H21 118.00 no
N12 C21 H21 118.00 no
C24 C23 H23 121.00 no
C22 C23 H23 121.00 no
C23 C24 H24 120.00 no
C25 C24 H24 120.00 no
C24 C25 H25 121.00 no
C26 C25 H25 121.00 no
N13 C26 H26 118.00 no
C25 C26 H26 118.00 no
S1 C27 H27B 109.00 no
S1 C27 H27A 109.00 no
H27A C27 H27C 109.00 no
S1 C27 H27C 109.00 no
H27A C27 H27B 109.00 no
H27B C27 H27C 110.00 no
S1 C28 H28B 109.00 no
S1 C28 H28C 109.00 no
H28A C28 H28C 110.00 no
H28B C28 H28C 109.00 no
H28A C28 H28B 109.00 no
S1 C28 H28A 109.00 no

loop_
_geom_bond_atom_site_label_1
_geom_bond_atom_site_label_2
_geom_bond_distance
_geom_bond_publ_flag
S1 O2 1.5037(17) no
S1 C27 1.776(2) no
S1 C28 1.781(2) no
O1 C1 1.213(2) no
O3 H2O 0.89(3) no
O3 H1O 0.89(4) no
O4 H4O 1.02(3) no
O4 H3O 0.94(4) no
N1 C1 1.405(3) no
N1 C2 1.341(2) no
N2 C2 1.304(3) no
N2 C3 1.357(2) no
N3 C3 1.336(2) no
N3 C4 1.324(3) no
N4 C4 1.319(2) no
N4 C5 1.349(3) no
N5 C6 1.328(2) no
N5 C5 1.345(2) no
N6 C1 1.371(2) no
N6 C6 1.313(2) no
N7 C6 1.410(3) no
N7 C2 1.375(2) no
N7 C4 1.401(2) no
N8 C3 1.357(3) no
N8 C12 1.442(2) no
N8 C7 1.437(2) no
N9 C11 1.343(3) no
N9 C7 1.331(3) no
N10 C16 1.338(3) no
N10 C12 1.326(2) no
N11 C5 1.355(2) no
N11 C17 1.443(3) no
N11 C22 1.436(2) no
N12 C21 1.345(3) no
N12 C17 1.326(3) no
N13 C26 1.337(3) no
N13 C22 1.328(3) no
N1 H1N 0.87(2) no
C7 C8 1.382(3) no
C8 C9 1.379(3) no
C9 C10 1.382(3) no
C10 C11 1.370(3) no
C12 C13 1.382(3) no
C13 C14 1.381(3) no
C14 C15 1.385(3) no
C15 C16 1.376(3) no
C17 C18 1.380(3) no
C18 C19 1.381(3) no
C19 C20 1.379(3) no
C20 C21 1.377(3) no
C22 C23 1.386(3) no
C23 C24 1.379(3) no
C24 C25 1.383(3) no
C25 C26 1.384(3) no
C8 H8 0.9500 no
C9 H9 0.9500 no
C10 H10 0.9500 no
C11 H11 0.9500 no
C13 H13 0.9500 no
C14 H14 0.9500 no
C15 H15 0.9500 no
C16 H16 0.9500 no
C18 H18 0.9500 no
C19 H19 0.9500 no
C20 H20 0.9500 no
C21 H21 0.9500 no
C23 H23 0.9500 no
C24 H24 0.9500 no
C25 H25 0.9500 no
C26 H26 0.9500 no
C27 H27A 0.9800 no
C27 H27B 0.9800 no
C27 H27C 0.9800 no
C28 H28B 0.9800 no
C28 H28C 0.9800 no
C28 H28A 0.9800 no

loop_
_geom_hbond_atom_site_label_D
_geom_hbond_atom_site_label_H
_geom_hbond_atom_site_label_A
_geom_hbond_site_symmetry_A
_geom_hbond_distance_DH
_geom_hbond_distance_HA
_geom_hbond_distance_DA
_geom_hbond_angle_DHA
_geom_hbond_publ_flag
N1 H1N O3 2_566 0.87(2) 1.84(2) 2.706(2) 169(2) yes
O3 H1O O2 . 0.89(4) 1.92(3) 2.755(2) 157(3) yes
O3 H2O N12 1_565 0.89(3) 1.99(3) 2.859(2) 165(3) yes
O4 H3O N6 2_656 0.94(4) 2.04(4) 2.904(3) 151(3) yes
O4 H4O N5 2_656 1.02(3) 2.55(4) 3.206(3) 122(2) yes
C9 H9 N10 2_466 0.95 2.55 3.313(3) 137 yes
C21 H21 O2 1_545 0.95 2.41 3.291(3) 154 yes
C23 H23 O1 2_556 0.95 2.55 3.426(2) 153 yes
C27 H27B Cg2 . 0.98 2.76 3.647(3) 150 yes
C28 H28A Cg1 2_657 0.98 2.73 3.463(2) 132 yes

loop_
_geom_torsion_atom_site_label_1
_geom_torsion_atom_site_label_2
_geom_torsion_atom_site_label_3
_geom_torsion_atom_site_label_4
_geom_torsion
_geom_torsion_publ_flag
C2 N1 C1 O1 173.18(18) no
C2 N1 C1 N6 -6.7(3) no
C1 N1 C2 N2 -176.25(18) no
C1 N1 C2 N7 3.6(3) no
C3 N2 C2 N1 174.44(17) no
C3 N2 C2 N7 -5.4(3) no
C2 N2 C3 N3 8.6(3) no
C2 N2 C3 N8 -172.50(16) no
C4 N3 C3 N2 -4.2(3) no
C4 N3 C3 N8 176.88(17) no
C3 N3 C4 N4 175.98(17) no
C3 N3 C4 N7 -3.3(3) no
C5 N4 C4 N3 -178.38(17) no
C5 N4 C4 N7 0.9(3) no
C4 N4 C5 N5 -4.1(3) no
C4 N4 C5 N11 173.60(17) no
C6 N5 C5 N4 3.6(3) no
C6 N5 C5 N11 -174.08(17) no
C5 N5 C6 N6 -179.95(17) no
C5 N5 C6 N7 0.0(3) no
C6 N6 C1 O1 -177.26(19) no
C6 N6 C1 N1 2.6(3) no
C1 N6 C6 N5 -176.04(17) no
C1 N6 C6 N7 4.0(3) no
C4 N7 C2 N1 178.92(16) no
C4 N7 C2 N2 -1.3(3) no
C6 N7 C2 N1 3.2(3) no
C6 N7 C2 N2 -176.95(17) no
C2 N7 C4 N3 5.9(3) no
C2 N7 C4 N4 -173.37(17) no
C6 N7 C4 N3 -178.42(17) no
C6 N7 C4 N4 2.3(3) no
C2 N7 C6 N5 172.85(17) no
C2 N7 C6 N6 -7.2(3) no
C4 N7 C6 N5 -2.8(3) no
C4 N7 C6 N6 177.17(17) no
C7 N8 C3 N2 10.0(3) no
C7 N8 C3 N3 -171.03(17) no
C12 N8 C3 N2 178.50(16) no
C12 N8 C3 N3 -2.5(3) no
C3 N8 C7 N9 -134.91(18) no
C3 N8 C7 C8 50.4(3) no
C12 N8 C7 N9 55.8(2) no
C12 N8 C7 C8 -118.8(2) no
C3 N8 C12 N10 -119.0(2) no
C3 N8 C12 C13 63.7(3) no
C7 N8 C12 N10 50.3(2) no
C7 N8 C12 C13 -127.0(2) no
C11 N9 C7 N8 -174.33(16) no
C11 N9 C7 C8 0.1(3) no
C7 N9 C11 C10 -0.5(3) no
C16 N10 C12 N8 -177.59(18) no
C16 N10 C12 C13 -0.4(3) no
C12 N10 C16 C15 0.5(3) no
C17 N11 C5 N4 -166.75(17) no
C17 N11 C5 N5 11.2(3) no
C22 N11 C5 N4 14.3(3) no
C22 N11 C5 N5 -167.75(17) no
C5 N11 C17 N12 -110.5(2) no
C5 N11 C17 C18 71.5(2) no
C22 N11 C17 N12 68.6(2) no
C22 N11 C17 C18 -109.5(2) no
C5 N11 C22 N13 -133.6(2) no
C5 N11 C22 C23 49.4(3) no
C17 N11 C22 N13 47.4(2) no
C17 N11 C22 C23 -129.6(2) no
C21 N12 C17 N11 -178.55(16) no
C21 N12 C17 C18 -0.6(3) no
C17 N12 C21 C20 -0.7(3) no
C26 N13 C22 N11 -176.98(18) no
C26 N13 C22 C23 0.0(3) no
C22 N13 C26 C25 -0.6(3) no
N8 C7 C8 C9 174.24(17) no
N9 C7 C8 C9 0.2(3) no
C7 C8 C9 C10 -0.1(3) no
C8 C9 C10 C11 -0.3(3) no
C9 C10 C11 N9 0.6(3) no
N8 C12 C13 C14 177.29(19) no
N10 C12 C13 C14 0.3(3) no
C12 C13 C14 C15 -0.3(3) no
C13 C14 C15 C16 0.4(3) no
C14 C15 C16 N10 -0.5(3) no
N11 C17 C18 C19 179.74(17) no
N12 C17 C18 C19 1.9(3) no
C17 C18 C19 C20 -1.9(3) no
C18 C19 C20 C21 0.7(3) no
C19 C20 C21 N12 0.7(3) no
N11 C22 C23 C24 177.43(19) no
N13 C22 C23 C24 0.7(3) no
C22 C23 C24 C25 -0.7(3) no
C23 C24 C25 C26 0.1(3) no
C24 C25 C26 N13 0.6(3) no
